data_7246810
loop_
_publ_author_name
'Song, Xiaoming'
'Dong, Wenzhuo'
'Hou, Xiufang'
'Zhao, Qingxia'
'Zhang, Zhuangzhuang'
'Ren, Yixia'

_publ_section_title
;
 The high fluorescence sensitivity property and quenching mechanism of
 one-dimensional Cd-HCIA-1 sensor for nitrobenzene.
;
_journal_issue 21
_journal_name_full 'Physical chemistry chemical physics : PCCP'
_journal_page_first 14907
_journal_page_last 14917
_journal_paper_doi 10.1039/d3cp00295k
_journal_volume 25
_journal_year 2023
_chemical_formula_moiety 'C52 H36 Cd2 N4 O14, 4(H2 O), H4 O'
_chemical_formula_sum 'C52 H48 Cd2 N4 O19'
_chemical_formula_weight 1257.74
_space_group_crystal_system triclinic
_space_group_IT_number 2
_space_group_name_Hall '-P 1'
_space_group_name_H-M_alt 'P -1'
_atom_sites_solution_hydrogens mixed
_atom_sites_solution_primary dual
_audit_creation_date 2022-08-02
_audit_creation_method
;
Olex2 1.5
(compiled 2021.08.20 svn.r13c46975 for OlexSys, GUI svn.r6396)
;
_audit_update_record
;
2023-01-05 deposited with the CCDC.	2023-05-11 downloaded from the CCDC.
;
_cell_angle_alpha 92.118(5)
_cell_angle_beta 106.385(5)
_cell_angle_gamma 116.737(5)
_cell_formula_units_Z 1
_cell_length_a 10.116(3)
_cell_length_b 10.401(4)
_cell_length_c 13.707(5)
_cell_measurement_reflns_used 4829
_cell_measurement_temperature 296.15
_cell_measurement_theta_max 28.503
_cell_measurement_theta_min 2.233
_cell_volume 1212.9(7)
_computing_cell_refinement 'SAINT v7.68A (Bruker, 2009)'
_computing_data_reduction 'SAINT v7.68A (Bruker, 2009)'
_computing_molecular_graphics 'Olex2 1.5 (Dolomanov et al., 2009)'
_computing_publication_material 'Olex2 1.5 (Dolomanov et al., 2009)'
_computing_structure_refinement 'SHELXL 2018/3 (Sheldrick, 2015)'
_computing_structure_solution 'SHELXT 2018/2 (Sheldrick, 2018)'
_diffrn_ambient_temperature 296.15
_diffrn_measured_fraction_theta_full 0.989
_diffrn_measured_fraction_theta_max 0.919
_diffrn_measurement_device_type 'Bruker APEX-II CCD'
_diffrn_measurement_method '\f and \w scans'
_diffrn_radiation_type MoK\a
_diffrn_radiation_wavelength 0.71073
_diffrn_reflns_av_R_equivalents 0.0120
_diffrn_reflns_av_unetI/netI 0.0251
_diffrn_reflns_Laue_measured_fraction_full 0.989
_diffrn_reflns_Laue_measured_fraction_max 0.919
_diffrn_reflns_limit_h_max 13
_diffrn_reflns_limit_h_min -7
_diffrn_reflns_limit_k_max 13
_diffrn_reflns_limit_k_min -13
_diffrn_reflns_limit_l_max 18
_diffrn_reflns_limit_l_min -18
_diffrn_reflns_number 7705
_diffrn_reflns_point_group_measured_fraction_full 0.989
_diffrn_reflns_point_group_measured_fraction_max 0.919
_diffrn_reflns_theta_full 25.242
_diffrn_reflns_theta_max 28.546
_diffrn_reflns_theta_min 2.362
_diffrn_source_current 0.0
_diffrn_source_power 0.0
_diffrn_source_voltage 0.0
_diffrn_standards_number 0
_exptl_absorpt_coefficient_mu 0.963
_exptl_absorpt_correction_T_max 0.7457
_exptl_absorpt_correction_T_min 0.6872
_exptl_absorpt_correction_type multi-scan
_exptl_absorpt_process_details
;
SADABS-2008/1 (Bruker,2008) was used for absorption correction.
wR2(int) was 0.0342 before and 0.0195 after correction.
The Ratio of minimum to maximum transmission is 0.9216.
The \l/2 correction factor is 0.0015.
;
_exptl_crystal_colour colourless
_exptl_crystal_colour_primary colourless
_exptl_crystal_density_diffrn 1.722
_exptl_crystal_description block
_exptl_crystal_F_000 636
_exptl_crystal_size_max 0.25
_exptl_crystal_size_mid 0.18
_exptl_crystal_size_min 0.15
_refine_diff_density_max 0.689
_refine_diff_density_min -0.615
_refine_diff_density_rms 0.071
_refine_ls_extinction_method none
_refine_ls_goodness_of_fit_ref 1.062
_refine_ls_hydrogen_treatment constr
_refine_ls_matrix_type full
_refine_ls_number_parameters 353
_refine_ls_number_reflns 5686
_refine_ls_number_restraints 6
_refine_ls_restrained_S_all 1.073
_refine_ls_R_factor_all 0.0332
_refine_ls_R_factor_gt 0.0289
_refine_ls_shift/su_max 0.003
_refine_ls_shift/su_mean 0.000
_refine_ls_structure_factor_coef Fsqd
_refine_ls_weighting_details 'w=1/[\s^2^(Fo^2^)+(0.0373P)^2^+0.8116P] where P=(Fo^2^+2Fc^2^)/3'
_refine_ls_weighting_scheme calc
_refine_ls_wR_factor_gt 0.0713
_refine_ls_wR_factor_ref 0.0736
_reflns_Friedel_coverage 0.000
_reflns_number_gt 5222
_reflns_number_total 5686
_reflns_threshold_expression 'I > 2\s(I)'
_cod_data_source_file d3cp00295k2.cif
_cod_data_source_block yd2017_a
_cod_depositor_comments 'Adding full bibliography for 7246810.cif.'
_cod_database_code 7246810
_shelx_shelxl_version_number 2018/3
_shelx_space_group_comment
;
The symmetry employed for this shelxl refinement is uniquely defined
by the following loop, which should always be used as a source of
symmetry information in preference to the above space-group names.
They are only intended as comments.
;
_shelx_estimated_absorpt_t_max 0.869
_shelx_estimated_absorpt_t_min 0.795
_olex2_refinement_description
;
1. Fixed Uiso
 At 1.2 times of:
  All C(H) groups, All C(H,H) groups
 At 1.5 times of:
  All O(H) groups, All O(H,H) groups
2. Uiso/Uaniso restraints and constraints
Uanis(O10) \\sim Ueq: with sigma of 0.01 and sigma for terminal atoms of 0.02
3. Others
 Fixed Sof: O10(0.5)
4.a Riding coordinates:
 O8(H8A,H8B), O9(H9C,H9D), O10(H10A,H10B)
4.b Secondary CH2 refined with riding coordinates:
 C9(H9A,H9B)
4.c Aromatic/amide H refined with riding coordinates:
 C3(H3), C5(H5), C7(H7A), C11(H11), C12(H12), C14(H14), C15(H15), C17(H17),
 C18(H18), C19(H19), C20(H20), C23(H23), C24(H24), C25(H25), C26(H26)
4.d Idealised tetrahedral OH refined as rotating group:
 O7(H7)
;
_olex2_submission_special_instructions 'No special instructions were received'

loop_
_space_group_symop_operation_xyz
'x, y, z'
'-x, -y, -z'

loop_
_atom_site_label
_atom_site_type_symbol
_atom_site_fract_x
_atom_site_fract_y
_atom_site_fract_z
_atom_site_U_iso_or_equiv
_atom_site_adp_type
_atom_site_occupancy
_atom_site_site_symmetry_order
_atom_site_calc_flag
_atom_site_refinement_flags_posn
_atom_site_refinement_flags_adp
_atom_site_refinement_flags_occupancy
_atom_site_disorder_assembly
_atom_site_disorder_group
Cd1 Cd 0.14438(2) 0.62193(2) 0.82272(2) 0.02612(6) Uani 1 1 d . . . . .
O1 O 0.4078(2) 0.6263(2) 0.84361(15) 0.0425(4) Uani 1 1 d . . . . .
O2 O 0.2131(2) 0.5481(2) 0.69685(15) 0.0393(4) Uani 1 1 d . . . . .
O3 O 0.8960(2) 0.5985(2) 0.84057(14) 0.0368(4) Uani 1 1 d . . . . .
O4 O 0.8941(2) 0.5093(2) 0.69478(15) 0.0459(5) Uani 1 1 d . . . . .
O5 O 0.3333(2) 0.2421(2) 0.47578(14) 0.0429(5) Uani 1 1 d . . . . .
O6 O -0.0969(2) -0.4157(2) 0.09960(16) 0.0439(5) Uani 1 1 d . . . . .
O7 O -0.0954(3) -0.2518(3) 0.00098(17) 0.0588(6) Uani 1 1 d . . . . .
H7 H -0.113784 -0.317743 -0.043834 0.088 Uiso 1 1 calc R U . . .
N1 N 0.2375(2) 0.8621(2) 0.80073(17) 0.0328(4) Uani 1 1 d . . . . .
N2 N 0.2498(2) 0.7721(2) 0.98249(15) 0.0288(4) Uani 1 1 d . . . . .
C1 C 0.3459(3) 0.5667(3) 0.75123(19) 0.0284(5) Uani 1 1 d . . . . .
C2 C 0.4265(3) 0.5090(2) 0.70026(17) 0.0254(4) Uani 1 1 d . . . . .
C3 C 0.5830(3) 0.5490(2) 0.74794(18) 0.0267(4) Uani 1 1 d . . . . .
H3 H 0.640043 0.613891 0.811247 0.032 Uiso 1 1 calc R U . . .
C4 C 0.6544(3) 0.4914(2) 0.70029(17) 0.0256(4) Uani 1 1 d . . . . .
C5 C 0.5679(3) 0.3919(3) 0.60840(18) 0.0296(5) Uani 1 1 d . . . . .
H5 H 0.615945 0.353948 0.576373 0.036 Uiso 1 1 calc R U . . .
C6 C 0.4097(3) 0.3478(3) 0.56336(18) 0.0293(5) Uani 1 1 d . . . . .
C7 C 0.3399(3) 0.4091(3) 0.60803(18) 0.0287(5) Uani 1 1 d . . . . .
H7A H 0.234838 0.383322 0.576125 0.034 Uiso 1 1 calc R U . . .
C8 C 0.8250(3) 0.5354(2) 0.74843(19) 0.0281(5) Uani 1 1 d . . . . .
C9 C 0.1679(3) 0.1821(3) 0.4329(2) 0.0401(6) Uani 1 1 d . . . . .
H9A H 0.141603 0.256562 0.407931 0.048 Uiso 1 1 calc R U . . .
H9B H 0.119867 0.146415 0.485207 0.048 Uiso 1 1 calc R U . . .
C10 C 0.1087(3) 0.0585(3) 0.3453(2) 0.0336(5) Uani 1 1 d . . . . .
C11 C 0.0804(3) -0.0811(3) 0.3628(2) 0.0430(6) Uani 1 1 d . . . . .
H11 H 0.102252 -0.097408 0.430385 0.052 Uiso 1 1 calc R U . . .
C12 C 0.0204(3) -0.1952(3) 0.2814(2) 0.0410(6) Uani 1 1 d . . . . .
H12 H 0.002304 -0.287909 0.294128 0.049 Uiso 1 1 calc R U . . .
C13 C -0.0126(3) -0.1724(3) 0.1816(2) 0.0324(5) Uani 1 1 d . . . . .
C14 C 0.0179(3) -0.0339(3) 0.1643(2) 0.0352(5) Uani 1 1 d . . . . .
H14 H -0.001909 -0.017267 0.096763 0.042 Uiso 1 1 calc R U . . .
C15 C 0.0773(3) 0.0802(3) 0.2454(2) 0.0351(5) Uani 1 1 d . . . . .
H15 H 0.096262 0.172835 0.232191 0.042 Uiso 1 1 calc R U . . .
C16 C -0.0737(3) -0.2925(3) 0.0927(2) 0.0369(5) Uani 1 1 d . . . . .
C17 C 0.2358(3) 0.9021(3) 0.7095(2) 0.0454(7) Uani 1 1 d . . . . .
H17 H 0.197096 0.830184 0.651275 0.055 Uiso 1 1 calc R U . . .
C18 C 0.2891(4) 1.0453(4) 0.6981(3) 0.0554(8) Uani 1 1 d . . . . .
H18 H 0.286969 1.070175 0.633446 0.066 Uiso 1 1 calc R U . . .
C19 C 0.3450(4) 1.1502(4) 0.7827(3) 0.0554(8) Uani 1 1 d . . . . .
H19 H 0.380231 1.247850 0.776381 0.066 Uiso 1 1 calc R U . . .
C20 C 0.3494(3) 1.1117(3) 0.8777(3) 0.0442(7) Uani 1 1 d . . . . .
H20 H 0.388374 1.182689 0.936541 0.053 Uiso 1 1 calc R U . . .
C21 C 0.2948(3) 0.9652(3) 0.8844(2) 0.0317(5) Uani 1 1 d . . . . .
C22 C 0.2985(3) 0.9156(3) 0.9846(2) 0.0300(5) Uani 1 1 d . . . . .
C23 C 0.3504(3) 1.0104(3) 1.0763(2) 0.0422(6) Uani 1 1 d . . . . .
H23 H 0.383809 1.109717 1.076884 0.051 Uiso 1 1 calc R U . . .
C24 C 0.3527(3) 0.9580(4) 1.1666(2) 0.0472(7) Uani 1 1 d . . . . .
H24 H 0.388182 1.021176 1.228997 0.057 Uiso 1 1 calc R U . . .
C25 C 0.3020(4) 0.8112(4) 1.1636(2) 0.0451(7) Uani 1 1 d . . . . .
H25 H 0.301243 0.772733 1.223774 0.054 Uiso 1 1 calc R U . . .
C26 C 0.2522(3) 0.7219(3) 1.0702(2) 0.0375(5) Uani 1 1 d . . . . .
H26 H 0.218843 0.622364 1.068360 0.045 Uiso 1 1 calc R U . . .
O8 O 0.1567(5) 0.6536(3) 0.5023(2) 0.0924(10) Uani 1 1 d . . . . .
H8A H 0.092108 0.603258 0.443042 0.139 Uiso 1 1 d R U . . .
H8B H 0.115838 0.607148 0.544902 0.139 Uiso 1 1 d R U . . .
O9 O 0.4721(7) 0.8995(8) 0.5750(5) 0.241(4) Uani 1 1 d . . . . .
H9C H 0.376712 0.880577 0.557608 0.361 Uiso 1 1 d R U . . .
H9D H 0.477062 0.891817 0.514338 0.361 Uiso 1 1 d R U . . .
O10 O 0.4797(18) 0.4430(10) 0.9667(7) 0.202(6) Uani 0.5 1 d . U P . .
H10A H 0.503136 0.403853 1.017735 0.302 Uiso 1 1 d R U . . .
H10B H 0.505256 0.534173 0.964875 0.302 Uiso 1 1 d R U . . .

loop_
_atom_site_aniso_label
_atom_site_aniso_U_11
_atom_site_aniso_U_22
_atom_site_aniso_U_33
_atom_site_aniso_U_23
_atom_site_aniso_U_13
_atom_site_aniso_U_12
Cd1 0.02323(8) 0.02644(9) 0.02855(9) 0.00034(6) 0.00784(6) 0.01265(7)
O1 0.0513(11) 0.0537(12) 0.0343(10) 0.0015(8) 0.0148(9) 0.0352(10)
O2 0.0300(9) 0.0486(11) 0.0447(10) -0.0001(9) 0.0129(8) 0.0237(8)
O3 0.0292(8) 0.0423(10) 0.0335(9) -0.0028(8) 0.0038(7) 0.0173(8)
O4 0.0269(9) 0.0665(13) 0.0426(11) -0.0089(9) 0.0086(8) 0.0243(9)
O5 0.0289(9) 0.0518(12) 0.0369(10) -0.0166(9) 0.0023(8) 0.0171(8)
O6 0.0563(12) 0.0282(9) 0.0469(11) 0.0049(8) 0.0176(10) 0.0200(9)
O7 0.0926(18) 0.0490(13) 0.0372(11) 0.0022(10) 0.0160(12) 0.0398(13)
N1 0.0294(10) 0.0328(11) 0.0367(11) 0.0085(9) 0.0094(9) 0.0160(9)
N2 0.0251(9) 0.0273(10) 0.0315(10) 0.0016(8) 0.0081(8) 0.0117(8)
C1 0.0292(11) 0.0261(11) 0.0356(12) 0.0049(9) 0.0161(10) 0.0150(9)
C2 0.0250(10) 0.0258(11) 0.0293(11) 0.0054(9) 0.0120(9) 0.0138(9)
C3 0.0256(10) 0.0256(11) 0.0278(11) 0.0014(9) 0.0083(9) 0.0121(9)
C4 0.0214(10) 0.0261(11) 0.0285(11) 0.0026(9) 0.0072(8) 0.0114(8)
C5 0.0278(11) 0.0333(12) 0.0320(12) 0.0002(10) 0.0125(9) 0.0170(10)
C6 0.0263(11) 0.0318(12) 0.0267(11) -0.0018(9) 0.0065(9) 0.0133(9)
C7 0.0214(10) 0.0330(12) 0.0307(11) 0.0031(9) 0.0068(9) 0.0136(9)
C8 0.0229(10) 0.0231(10) 0.0357(12) 0.0032(9) 0.0077(9) 0.0103(9)
C9 0.0286(12) 0.0435(15) 0.0382(14) -0.0100(11) 0.0023(10) 0.0156(11)
C10 0.0256(11) 0.0332(13) 0.0366(13) -0.0025(10) 0.0060(10) 0.0129(10)
C11 0.0485(16) 0.0465(16) 0.0345(14) 0.0121(12) 0.0112(12) 0.0244(13)
C12 0.0463(15) 0.0275(12) 0.0481(16) 0.0080(11) 0.0158(13) 0.0167(11)
C13 0.0284(11) 0.0291(12) 0.0391(13) 0.0009(10) 0.0111(10) 0.0138(10)
C14 0.0408(13) 0.0325(13) 0.0332(13) 0.0041(10) 0.0121(11) 0.0186(11)
C15 0.0370(13) 0.0250(11) 0.0422(14) 0.0034(10) 0.0124(11) 0.0147(10)
C16 0.0336(12) 0.0315(13) 0.0424(14) 0.0005(11) 0.0088(11) 0.0159(11)
C17 0.0413(15) 0.0511(17) 0.0429(15) 0.0166(13) 0.0119(12) 0.0221(13)
C18 0.0506(18) 0.057(2) 0.060(2) 0.0325(17) 0.0179(16) 0.0255(16)
C19 0.0464(17) 0.0405(16) 0.083(2) 0.0321(17) 0.0231(17) 0.0220(14)
C20 0.0363(14) 0.0288(13) 0.0672(19) 0.0104(13) 0.0173(13) 0.0152(11)
C21 0.0226(10) 0.0276(12) 0.0456(14) 0.0073(10) 0.0108(10) 0.0130(9)
C22 0.0214(10) 0.0284(11) 0.0395(13) 0.0012(10) 0.0099(9) 0.0119(9)
C23 0.0355(13) 0.0330(13) 0.0524(16) -0.0065(12) 0.0148(12) 0.0127(11)
C24 0.0387(14) 0.0578(18) 0.0388(15) -0.0104(13) 0.0102(12) 0.0209(14)
C25 0.0441(15) 0.0581(18) 0.0325(13) 0.0047(12) 0.0138(12) 0.0238(14)
C26 0.0372(13) 0.0365(13) 0.0361(13) 0.0066(11) 0.0129(11) 0.0152(11)
O8 0.142(3) 0.080(2) 0.0515(16) 0.0053(14) 0.0284(18) 0.053(2)
O9 0.149(5) 0.286(9) 0.183(6) -0.099(6) 0.052(5) 0.032(5)
O10 0.348(13) 0.125(7) 0.096(6) 0.015(5) -0.038(7) 0.151(9)

loop_
_atom_type_symbol
_atom_type_description
_atom_type_scat_dispersion_real
_atom_type_scat_dispersion_imag
_atom_type_scat_source
C C 0.0033 0.0016 'International Tables Vol C Tables 4.2.6.8 and 6.1.1.4'
H H 0.0000 0.0000 'International Tables Vol C Tables 4.2.6.8 and 6.1.1.4'
Cd Cd -0.8075 1.2024 'International Tables Vol C Tables 4.2.6.8 and 6.1.1.4'
N N 0.0061 0.0033 'International Tables Vol C Tables 4.2.6.8 and 6.1.1.4'
O O 0.0106 0.0060 'International Tables Vol C Tables 4.2.6.8 and 6.1.1.4'

loop_
_geom_angle_atom_site_label_1
_geom_angle_atom_site_label_2
_geom_angle_atom_site_label_3
_geom_angle
_geom_angle_site_symmetry_1
_geom_angle_site_symmetry_3
_geom_angle_publ_flag
O1 Cd1 C1 26.52(7) . . ?
O2 Cd1 O1 53.30(6) . . ?
O2 Cd1 O3 135.91(6) . 1_455 ?
O2 Cd1 O4 83.04(7) . 1_455 ?
O2 Cd1 O6 96.15(7) . 2_556 ?
O2 Cd1 N1 95.84(8) . . ?
O2 Cd1 N2 142.06(7) . . ?
O2 Cd1 C1 26.87(7) . . ?
O3 Cd1 O1 167.06(6) 1_455 . ?
O3 Cd1 C1 160.64(7) 1_455 . ?
O4 Cd1 O1 135.28(6) 1_455 . ?
O4 Cd1 O3 52.90(6) 1_455 1_455 ?
O4 Cd1 C1 109.11(7) 1_455 . ?
O6 Cd1 O1 82.70(7) 2_556 . ?
O6 Cd1 O3 86.78(7) 2_556 1_455 ?
O6 Cd1 O4 94.21(8) 2_556 1_455 ?
O6 Cd1 C1 87.76(7) 2_556 . ?
N1 Cd1 O1 93.38(7) . . ?
N1 Cd1 O3 94.24(7) . 1_455 ?
N1 Cd1 O4 101.07(8) . 1_455 ?
N1 Cd1 O6 161.58(8) . 2_556 ?
N1 Cd1 C1 96.77(7) . . ?
N2 Cd1 O1 91.03(6) . . ?
N2 Cd1 O3 81.58(6) . 1_455 ?
N2 Cd1 O4 133.69(7) . 1_455 ?
N2 Cd1 O6 90.80(7) . 2_556 ?
N2 Cd1 N1 71.22(8) . . ?
N2 Cd1 C1 117.08(7) . . ?
C1 O1 Cd1 84.74(14) . . ?
C1 O2 Cd1 98.98(15) . . ?
C8 O3 Cd1 89.71(14) . 1_655 ?
C8 O4 Cd1 96.50(15) . 1_655 ?
C6 O5 C9 117.50(19) . . ?
C16 O6 Cd1 156.72(19) . 2_556 ?
C16 O7 H7 109.5 . . ?
C17 N1 Cd1 123.5(2) . . ?
C17 N1 C21 118.9(2) . . ?
C21 N1 Cd1 117.58(17) . . ?
C22 N2 Cd1 117.44(16) . . ?
C26 N2 Cd1 123.21(17) . . ?
C26 N2 C22 119.1(2) . . ?
O1 C1 Cd1 68.75(13) . . ?
O1 C1 O2 122.6(2) . . ?
O1 C1 C2 120.1(2) . . ?
O2 C1 Cd1 54.14(12) . . ?
O2 C1 C2 117.3(2) . . ?
C2 C1 Cd1 168.53(17) . . ?
C3 C2 C1 120.3(2) . . ?
C7 C2 C1 118.9(2) . . ?
C7 C2 C3 120.6(2) . . ?
C2 C3 H3 120.3 . . ?
C2 C3 C4 119.3(2) . . ?
C4 C3 H3 120.3 . . ?
C3 C4 C8 120.8(2) . . ?
C5 C4 C3 119.9(2) . . ?
C5 C4 C8 119.3(2) . . ?
C4 C5 H5 119.8 . . ?
C4 C5 C6 120.3(2) . . ?
C6 C5 H5 119.8 . . ?
O5 C6 C5 115.4(2) . . ?
O5 C6 C7 124.7(2) . . ?
C7 C6 C5 119.9(2) . . ?
C2 C7 H7A 120.1 . . ?
C6 C7 C2 119.7(2) . . ?
C6 C7 H7A 120.1 . . ?
O3 C8 O4 120.8(2) . . ?
O3 C8 C4 119.9(2) . . ?
O4 C8 C4 119.2(2) . . ?
O5 C9 H9A 110.1 . . ?
O5 C9 H9B 110.1 . . ?
O5 C9 C10 107.9(2) . . ?
H9A C9 H9B 108.4 . . ?
C10 C9 H9A 110.1 . . ?
C10 C9 H9B 110.1 . . ?
C11 C10 C9 121.3(3) . . ?
C15 C10 C9 120.2(2) . . ?
C15 C10 C11 118.5(2) . . ?
C10 C11 H11 119.6 . . ?
C12 C11 C10 120.8(3) . . ?
C12 C11 H11 119.6 . . ?
C11 C12 H12 120.0 . . ?
C13 C12 C11 120.0(2) . . ?
C13 C12 H12 120.0 . . ?
C12 C13 C14 119.2(2) . . ?
C12 C13 C16 121.1(2) . . ?
C14 C13 C16 119.7(2) . . ?
C13 C14 H14 119.5 . . ?
C15 C14 C13 120.9(2) . . ?
C15 C14 H14 119.5 . . ?
C10 C15 C14 120.6(2) . . ?
C10 C15 H15 119.7 . . ?
C14 C15 H15 119.7 . . ?
O6 C16 O7 121.0(2) . . ?
O6 C16 C13 125.0(3) . . ?
O7 C16 C13 113.9(2) . . ?
N1 C17 H17 118.8 . . ?
N1 C17 C18 122.4(3) . . ?
C18 C17 H17 118.8 . . ?
C17 C18 H18 120.5 . . ?
C19 C18 C17 118.9(3) . . ?
C19 C18 H18 120.5 . . ?
C18 C19 H19 120.1 . . ?
C18 C19 C20 119.7(3) . . ?
C20 C19 H19 120.1 . . ?
C19 C20 H20 120.6 . . ?
C19 C20 C21 118.7(3) . . ?
C21 C20 H20 120.6 . . ?
N1 C21 C20 121.4(3) . . ?
N1 C21 C22 116.9(2) . . ?
C20 C21 C22 121.8(2) . . ?
N2 C22 C21 116.5(2) . . ?
N2 C22 C23 120.9(2) . . ?
C23 C22 C21 122.6(2) . . ?
C22 C23 H23 120.1 . . ?
C24 C23 C22 119.8(3) . . ?
C24 C23 H23 120.1 . . ?
C23 C24 H24 120.5 . . ?
C23 C24 C25 119.0(3) . . ?
C25 C24 H24 120.5 . . ?
C24 C25 H25 120.6 . . ?
C24 C25 C26 118.8(3) . . ?
C26 C25 H25 120.6 . . ?
N2 C26 C25 122.5(3) . . ?
N2 C26 H26 118.7 . . ?
C25 C26 H26 118.7 . . ?
H8A O8 H8B 104.5 . . ?
H9C O9 H9D 97.5 . . ?
O10 O10 H10A 87.8 2_667 . ?
O10 O10 H10B 44.6 2_667 . ?
H10A O10 H10B 129.6 . . ?

loop_
_geom_bond_atom_site_label_1
_geom_bond_atom_site_label_2
_geom_bond_distance
_geom_bond_site_symmetry_2
_geom_bond_publ_flag
Cd1 O1 2.578(2) . ?
Cd1 O2 2.2602(18) . ?
Cd1 O3 2.4965(19) 1_455 ?
Cd1 O4 2.352(2) 1_455 ?
Cd1 O6 2.344(2) 2_556 ?
Cd1 N1 2.306(2) . ?
Cd1 N2 2.303(2) . ?
Cd1 C1 2.755(2) . ?
O1 C1 1.235(3) . ?
O2 C1 1.261(3) . ?
O3 C8 1.243(3) . ?
O4 C8 1.245(3) . ?
O5 C6 1.364(3) . ?
O5 C9 1.419(3) . ?
O6 C16 1.207(3) . ?
O7 H7 0.8200 . ?
O7 C16 1.333(3) . ?
N1 C17 1.331(4) . ?
N1 C21 1.333(3) . ?
N2 C22 1.341(3) . ?
N2 C26 1.327(3) . ?
C1 C2 1.498(3) . ?
C2 C3 1.382(3) . ?
C2 C7 1.380(3) . ?
C3 H3 0.9300 . ?
C3 C4 1.391(3) . ?
C4 C5 1.375(3) . ?
C4 C8 1.499(3) . ?
C5 H5 0.9300 . ?
C5 C6 1.384(3) . ?
C6 C7 1.378(3) . ?
C7 H7A 0.9300 . ?
C9 H9A 0.9700 . ?
C9 H9B 0.9700 . ?
C9 C10 1.497(3) . ?
C10 C11 1.392(4) . ?
C10 C15 1.367(4) . ?
C11 H11 0.9300 . ?
C11 C12 1.377(4) . ?
C12 H12 0.9300 . ?
C12 C13 1.371(4) . ?
C13 C14 1.375(4) . ?
C13 C16 1.481(4) . ?
C14 H14 0.9300 . ?
C14 C15 1.375(4) . ?
C15 H15 0.9300 . ?
C17 H17 0.9300 . ?
C17 C18 1.369(4) . ?
C18 H18 0.9300 . ?
C18 C19 1.355(5) . ?
C19 H19 0.9300 . ?
C19 C20 1.371(5) . ?
C20 H20 0.9300 . ?
C20 C21 1.385(4) . ?
C21 C22 1.482(4) . ?
C22 C23 1.378(4) . ?
C23 H23 0.9300 . ?
C23 C24 1.369(4) . ?
C24 H24 0.9300 . ?
C24 C25 1.370(5) . ?
C25 H25 0.9300 . ?
C25 C26 1.372(4) . ?
C26 H26 0.9300 . ?
O8 H8A 0.8499 . ?
O8 H8B 0.8499 . ?
O9 H9C 0.8501 . ?
O9 H9D 0.8497 . ?
O10 O10 1.296(17) 2_667 ?
O10 H10A 0.8517 . ?
O10 H10B 0.8671 . ?

loop_
_geom_torsion_atom_site_label_1
_geom_torsion_atom_site_label_2
_geom_torsion_atom_site_label_3
_geom_torsion_atom_site_label_4
_geom_torsion
_geom_torsion_site_symmetry_1
_geom_torsion_site_symmetry_2
_geom_torsion_site_symmetry_3
_geom_torsion_site_symmetry_4
_geom_torsion_publ_flag
Cd1 O1 C1 O2 6.2(2) . . . . ?
Cd1 O1 C1 C2 -171.9(2) . . . . ?
Cd1 O2 C1 O1 -7.1(3) . . . . ?
Cd1 O2 C1 C2 171.03(17) . . . . ?
Cd1 O3 C8 O4 2.2(2) 1_655 . . . ?
Cd1 O3 C8 C4 -177.05(19) 1_655 . . . ?
Cd1 O4 C8 O3 -2.4(3) 1_655 . . . ?
Cd1 O4 C8 C4 176.91(18) 1_655 . . . ?
Cd1 O6 C16 O7 -161.4(4) 2_556 . . . ?
Cd1 O6 C16 C13 21.9(7) 2_556 . . . ?
Cd1 N1 C17 C18 178.7(2) . . . . ?
Cd1 N1 C21 C20 -178.33(18) . . . . ?
Cd1 N1 C21 C22 2.2(3) . . . . ?
Cd1 N2 C22 C21 -6.3(3) . . . . ?
Cd1 N2 C22 C23 174.44(18) . . . . ?
Cd1 N2 C26 C25 -173.8(2) . . . . ?
Cd1 C1 C2 C3 -152.9(7) . . . . ?
Cd1 C1 C2 C7 23.5(9) . . . . ?
O1 C1 C2 C3 -14.1(3) . . . . ?
O1 C1 C2 C7 162.3(2) . . . . ?
O2 C1 C2 C3 167.7(2) . . . . ?
O2 C1 C2 C7 -15.9(3) . . . . ?
O5 C6 C7 C2 176.0(2) . . . . ?
O5 C9 C10 C11 82.7(3) . . . . ?
O5 C9 C10 C15 -99.0(3) . . . . ?
N1 C17 C18 C19 -0.3(5) . . . . ?
N1 C21 C22 N2 2.7(3) . . . . ?
N1 C21 C22 C23 -178.0(2) . . . . ?
N2 C22 C23 C24 0.0(4) . . . . ?
C1 C2 C3 C4 178.5(2) . . . . ?
C1 C2 C7 C6 -175.9(2) . . . . ?
C2 C3 C4 C5 -2.2(3) . . . . ?
C2 C3 C4 C8 178.4(2) . . . . ?
C3 C2 C7 C6 0.5(4) . . . . ?
C3 C4 C5 C6 -0.5(4) . . . . ?
C3 C4 C8 O3 15.2(3) . . . . ?
C3 C4 C8 O4 -164.1(2) . . . . ?
C4 C5 C6 O5 -176.1(2) . . . . ?
C4 C5 C6 C7 3.1(4) . . . . ?
C5 C4 C8 O3 -164.2(2) . . . . ?
C5 C4 C8 O4 16.5(3) . . . . ?
C5 C6 C7 C2 -3.2(4) . . . . ?
C6 O5 C9 C10 -174.0(2) . . . . ?
C7 C2 C3 C4 2.1(3) . . . . ?
C8 C4 C5 C6 179.0(2) . . . . ?
C9 O5 C6 C5 173.4(2) . . . . ?
C9 O5 C6 C7 -5.8(4) . . . . ?
C9 C10 C11 C12 177.5(3) . . . . ?
C9 C10 C15 C14 -177.8(2) . . . . ?
C10 C11 C12 C13 -0.2(4) . . . . ?
C11 C10 C15 C14 0.5(4) . . . . ?
C11 C12 C13 C14 1.3(4) . . . . ?
C11 C12 C13 C16 178.6(3) . . . . ?
C12 C13 C14 C15 -1.5(4) . . . . ?
C12 C13 C16 O6 -1.2(4) . . . . ?
C12 C13 C16 O7 -178.1(3) . . . . ?
C13 C14 C15 C10 0.6(4) . . . . ?
C14 C13 C16 O6 176.1(3) . . . . ?
C14 C13 C16 O7 -0.8(4) . . . . ?
C15 C10 C11 C12 -0.7(4) . . . . ?
C16 C13 C14 C15 -178.8(2) . . . . ?
C17 N1 C21 C20 1.2(4) . . . . ?
C17 N1 C21 C22 -178.2(2) . . . . ?
C17 C18 C19 C20 1.0(5) . . . . ?
C18 C19 C20 C21 -0.6(5) . . . . ?
C19 C20 C21 N1 -0.5(4) . . . . ?
C19 C20 C21 C22 178.9(2) . . . . ?
C20 C21 C22 N2 -176.8(2) . . . . ?
C20 C21 C22 C23 2.5(4) . . . . ?
C21 N1 C17 C18 -0.8(4) . . . . ?
C21 C22 C23 C24 -179.2(2) . . . . ?
C22 N2 C26 C25 0.3(4) . . . . ?
C22 C23 C24 C25 -0.4(4) . . . . ?
C23 C24 C25 C26 0.7(4) . . . . ?
C24 C25 C26 N2 -0.7(4) . . . . ?
C26 N2 C22 C21 179.3(2) . . . . ?
C26 N2 C22 C23 0.0(3) . . . . ?
